data_7209052
loop_
_publ_author_name
'Ion, Adrian E.'
'Nica, Simona'
'Madalan, Augustin M.'
'Lloret, Francesc'
'Julve, Miguel'
'Andruh, Marius'

_publ_section_title
;
 C3-symmetric trinuclear copper(ii) species as tectons in crystal
 engineering
;
_journal_issue 2
_journal_name_full CrystEngComm
_journal_page_first 294
_journal_paper_doi 10.1039/c2ce26469b
_journal_volume 15
_journal_year 2013
_chemical_formula_sum 'C33 H54 Cu3 N12 O6 S3'
_chemical_formula_weight 1001.68
_chemical_name_systematic
;
?
;
_space_group_IT_number 161
_symmetry_cell_setting hexagonal
_symmetry_space_group_name_Hall 'R 3 -2"c'
_symmetry_space_group_name_H-M 'R 3 c :H'
_atom_sites_solution_hydrogens geom
_atom_sites_solution_primary direct
_atom_sites_solution_secondary difmap
_audit_creation_method SHELXL-97
_cell_angle_alpha 90.00
_cell_angle_beta 90.00
_cell_angle_gamma 120.00
_cell_formula_units_Z 6
_cell_length_a 21.8547(12)
_cell_length_b 21.8547(13)
_cell_length_c 16.8466(12)
_cell_measurement_reflns_used 5356
_cell_measurement_temperature 293(2)
_cell_measurement_theta_max 25
_cell_measurement_theta_min 2.5
_cell_volume 6968.4(8)
_computing_cell_refinement 'Dirax/lsq (Duisenberg & Schreurs, 1989-2000)'
_computing_data_collection KappaCCD
_computing_data_reduction 'Denzo and Scalepak'
_computing_molecular_graphics 'Diamond 3.1, 2006'
_computing_publication_material 'Diamond 3.1, 2006'
_computing_structure_refinement 'SHELXL-97 (Sheldrick, 1997)'
_computing_structure_solution 'SHELXS-97 (Sheldrick, 1990)'
_diffrn_ambient_temperature 293(2)
_diffrn_measured_fraction_theta_full 0.996
_diffrn_measured_fraction_theta_max 0.996
_diffrn_measurement_device_type 'Nonius Kappa CCD'
_diffrn_measurement_method 'phi and omega scans'
_diffrn_radiation_monochromator graphite
_diffrn_radiation_source 'fine-focus sealed tube'
_diffrn_radiation_type MoK\a
_diffrn_radiation_wavelength 0.71073
_diffrn_reflns_av_R_equivalents 0.0574
_diffrn_reflns_av_sigmaI/netI 0.0365
_diffrn_reflns_limit_h_max 26
_diffrn_reflns_limit_h_min -26
_diffrn_reflns_limit_k_max 25
_diffrn_reflns_limit_k_min -26
_diffrn_reflns_limit_l_max 20
_diffrn_reflns_limit_l_min -20
_diffrn_reflns_number 24231
_diffrn_reflns_theta_full 25.71
_diffrn_reflns_theta_max 25.71
_diffrn_reflns_theta_min 3.74
_exptl_absorpt_coefficient_mu 1.548
_exptl_absorpt_correction_T_max 1
_exptl_absorpt_correction_T_min 0.63035
_exptl_absorpt_correction_type multi-scan
_exptl_absorpt_process_details sadabs
_exptl_crystal_colour green
_exptl_crystal_density_diffrn 1.432
_exptl_crystal_density_meas ?
_exptl_crystal_density_method 'not measured'
_exptl_crystal_description prism
_exptl_crystal_F_000 3114
_exptl_crystal_size_max 0.4
_exptl_crystal_size_mid 0.2
_exptl_crystal_size_min 0.15
_refine_diff_density_max 0.233
_refine_diff_density_min -0.194
_refine_diff_density_rms 0.046
_refine_ls_abs_structure_details 'Flack H D (1983), Acta Cryst. A39, 876-881'
_refine_ls_abs_structure_Flack 0.019(13)
_refine_ls_extinction_method none
_refine_ls_goodness_of_fit_ref 1.036
_refine_ls_hydrogen_treatment constr
_refine_ls_matrix_type full
_refine_ls_number_parameters 172
_refine_ls_number_reflns 2924
_refine_ls_number_restraints 1
_refine_ls_restrained_S_all 1.036
_refine_ls_R_factor_all 0.0492
_refine_ls_R_factor_gt 0.0299
_refine_ls_shift/su_max 0.000
_refine_ls_shift/su_mean 0.000
_refine_ls_structure_factor_coef Fsqd
_refine_ls_weighting_details 'calc w=1/[\s^2^(Fo^2^)+(0.0397P)^2^+0.0000P] where P=(Fo^2^+2Fc^2^)/3'
_refine_ls_weighting_scheme calc
_refine_ls_wR_factor_gt 0.0645
_refine_ls_wR_factor_ref 0.0712
_reflns_number_gt 2295
_reflns_number_total 2924
_reflns_threshold_expression >2sigma(I)
_cod_data_source_file c2ce26469b.txt
_cod_data_source_block shelxl_C1
_cod_depositor_comments
;
The following automatic conversions were performed:

'_symmetry_cell_setting' value 'Hexagonal' changed to 'hexagonal'
according to /home/saulius/struct/CIF-dictionaries/cif_core.dic
dictionary named 'cif_core.dic' version 2.4.2 from 2011-04-26.

Automatic conversion script
Id: cif_fix_values 1891 2012-01-12 08:04:46Z andrius 

The following automatic conversions were performed:

'_exptl_crystal_density_meas' value 'not measured' was changed to '?'
- the value is perceived as not measured.

Automatic conversion script
Id: cif_fix_values 3008 2015-01-20 13:52:24Z robertas 
;
_cod_original_sg_symbol_H-M R3c
_cod_database_code 7209052

loop_
_symmetry_equiv_pos_as_xyz
'x, y, z'
'-y, x-y, z'
'-x+y, -x, z'
'-x+y, y, z+1/2'
'x, x-y, z+1/2'
'-y, -x, z+1/2'
'x+2/3, y+1/3, z+1/3'
'-y+2/3, x-y+1/3, z+1/3'
'-x+y+2/3, -x+1/3, z+1/3'
'-x+y+2/3, y+1/3, z+5/6'
'x+2/3, x-y+1/3, z+5/6'
'-y+2/3, -x+1/3, z+5/6'
'x+1/3, y+2/3, z+2/3'
'-y+1/3, x-y+2/3, z+2/3'
'-x+y+1/3, -x+2/3, z+2/3'
'-x+y+1/3, y+2/3, z+7/6'
'x+1/3, x-y+2/3, z+7/6'
'-y+1/3, -x+2/3, z+7/6'

loop_
_atom_site_label
_atom_site_type_symbol
_atom_site_fract_x
_atom_site_fract_y
_atom_site_fract_z
_atom_site_U_iso_or_equiv
_atom_site_adp_type
_atom_site_occupancy
_atom_site_symmetry_multiplicity
_atom_site_calc_flag
_atom_site_refinement_flags
C1 C 0.70171(18) 0.29303(17) 0.16479(16) 0.0430(7) Uani 1 1 d .
C2 C 0.62751(18) 0.25811(16) 0.16590(16) 0.0456(7) Uani 1 1 d .
C3 C 0.58458(17) 0.18239(16) 0.16987(17) 0.0497(8) Uani 1 1 d .
H3 H 0.5359 0.1639 0.1701 0.060 Uiso 1 1 calc R
C4 C 0.5540(2) 0.06194(19) 0.1792(3) 0.0744(11) Uani 1 1 d .
H4A H 0.5388 0.0415 0.1268 0.089 Uiso 1 1 calc R
H4B H 0.5129 0.0548 0.2090 0.089 Uiso 1 1 calc R
C5 C 0.5906(2) 0.0282(2) 0.2218(2) 0.0730(11) Uani 1 1 d .
H5A H 0.5955 0.0406 0.2776 0.088 Uiso 1 1 calc R
H5B H 0.5622 -0.0228 0.2175 0.088 Uiso 1 1 calc R
C6 C 0.6564(3) 0.0208(2) 0.1073(2) 0.0850(13) Uani 1 1 d .
H6A H 0.6290 0.0328 0.0728 0.128 Uiso 1 1 calc R
H6B H 0.6338 -0.0296 0.1122 0.128 Uiso 1 1 calc R
H6C H 0.7029 0.0388 0.0856 0.128 Uiso 1 1 calc R
C7 C 0.7035(2) 0.0329(2) 0.2395(2) 0.0718(10) Uani 1 1 d .
H7A H 0.7493 0.0491 0.2166 0.108 Uiso 1 1 calc R
H7B H 0.6796 -0.0175 0.2455 0.108 Uiso 1 1 calc R
H7C H 0.7087 0.0546 0.2905 0.108 Uiso 1 1 calc R
C8 C 0.8397(2) 0.16727(19) 0.1125(2) 0.0647(9) Uani 1 1 d .
C9 C 0.7360(2) 0.2277(2) 0.3457(2) 0.0794(12) Uani 1 1 d .
H9 H 0.7491 0.2671 0.3140 0.095 Uiso 1 1 calc R
C10 C 0.7470(4) 0.3009(3) 0.4578(3) 0.1152(18) Uani 1 1 d .
H10A H 0.7425 0.2948 0.5144 0.173 Uiso 1 1 calc R
H10B H 0.7138 0.3140 0.4388 0.173 Uiso 1 1 calc R
H10C H 0.7941 0.3373 0.4449 0.173 Uiso 1 1 calc R
C11 C 0.7129(3) 0.1761(3) 0.4728(3) 0.118(2) Uani 1 1 d .
H11A H 0.7137 0.1904 0.5269 0.176 Uiso 1 1 calc R
H11B H 0.7455 0.1591 0.4666 0.176 Uiso 1 1 calc R
H11C H 0.6661 0.1391 0.4596 0.176 Uiso 1 1 calc R
N1 N 0.60623(15) 0.13798(14) 0.17317(15) 0.0551(7) Uani 1 1 d .
N2 N 0.66162(17) 0.05242(15) 0.18673(15) 0.0595(7) Uani 1 1 d .
N3 N 0.7955(2) 0.17308(18) 0.1408(2) 0.0764(9) Uani 1 1 d .
N4 N 0.73290(16) 0.23549(15) 0.42105(14) 0.0610(8) Uani 1 1 d .
O1 O 0.73697(11) 0.25975(11) 0.16367(12) 0.0554(6) Uani 1 1 d .
O2 O 0.72327(18) 0.17240(15) 0.31166(14) 0.0833(8) Uani 1 1 d .
Cu1 Cu 0.70402(2) 0.16029(2) 0.175084(16) 0.05228(13) Uani 1 1 d .
S1 S 0.90255(8) 0.15973(8) 0.07345(11) 0.1156(5) Uani 1 1 d .

loop_
_atom_site_aniso_label
_atom_site_aniso_U_11
_atom_site_aniso_U_22
_atom_site_aniso_U_33
_atom_site_aniso_U_23
_atom_site_aniso_U_13
_atom_site_aniso_U_12
C1 0.0534(19) 0.0514(19) 0.0298(12) 0.0026(13) 0.0019(13) 0.0303(17)
C2 0.053(2) 0.0487(18) 0.0347(14) -0.0015(13) -0.0006(13) 0.0255(17)
C3 0.0414(18) 0.057(2) 0.0451(16) -0.0053(16) -0.0034(14) 0.0202(16)
C4 0.067(3) 0.048(2) 0.098(3) -0.007(2) -0.006(2) 0.021(2)
C5 0.084(3) 0.050(2) 0.085(3) 0.0001(19) 0.005(2) 0.033(2)
C6 0.127(4) 0.073(3) 0.068(2) -0.019(2) -0.008(2) 0.060(3)
C7 0.102(3) 0.062(2) 0.067(2) 0.0024(18) 0.002(2) 0.052(2)
C8 0.070(2) 0.055(2) 0.0700(19) 0.0020(18) 0.001(2) 0.032(2)
C9 0.100(3) 0.077(3) 0.064(2) 0.001(2) 0.007(2) 0.046(3)
C10 0.141(5) 0.098(4) 0.095(3) -0.020(3) 0.019(3) 0.051(4)
C11 0.174(6) 0.113(4) 0.065(3) 0.007(3) -0.004(3) 0.071(4)
N1 0.0583(17) 0.0449(16) 0.0604(16) -0.0061(14) -0.0033(14) 0.0245(14)
N2 0.078(2) 0.0576(18) 0.0486(13) -0.0044(13) 0.0000(14) 0.0385(16)
N3 0.089(2) 0.075(2) 0.082(2) 0.0149(17) 0.023(2) 0.055(2)
N4 0.0709(19) 0.0633(19) 0.0433(15) -0.0089(14) -0.0035(12) 0.0294(16)
O1 0.0560(14) 0.0548(14) 0.0619(12) 0.0066(11) 0.0068(11) 0.0327(12)
O2 0.125(2) 0.0787(19) 0.0520(14) -0.0161(14) -0.0088(14) 0.0557(18)
Cu1 0.0640(3) 0.0521(2) 0.04663(18) 0.00206(18) 0.00479(18) 0.0335(2)
S1 0.0793(8) 0.1042(10) 0.1760(12) -0.0191(9) 0.0224(8) 0.0553(8)

loop_
_atom_type_symbol
_atom_type_description
_atom_type_scat_dispersion_real
_atom_type_scat_dispersion_imag
_atom_type_scat_source
C C 0.0033 0.0016 'International Tables Vol C Tables 4.2.6.8 and 6.1.1.4'
H H 0.0000 0.0000 'International Tables Vol C Tables 4.2.6.8 and 6.1.1.4'
N N 0.0061 0.0033 'International Tables Vol C Tables 4.2.6.8 and 6.1.1.4'
O O 0.0106 0.0060 'International Tables Vol C Tables 4.2.6.8 and 6.1.1.4'
Cu Cu 0.3201 1.2651 'International Tables Vol C Tables 4.2.6.8 and 6.1.1.4'
S S 0.1246 0.1234 'International Tables Vol C Tables 4.2.6.8 and 6.1.1.4'

loop_
_geom_angle_atom_site_label_1
_geom_angle_atom_site_label_2
_geom_angle_atom_site_label_3
_geom_angle
_geom_angle_site_symmetry_3
O1 C1 C2 122.9(3) .
O1 C1 C2 117.3(3) 2_655
C2 C1 C2 119.8(3) 2_655
C1 C2 C3 122.5(3) .
C1 C2 C1 120.2(3) 3_665
C3 C2 C1 117.3(3) 3_665
N1 C3 C2 126.9(3) .
N1 C3 H3 116.6 .
C2 C3 H3 116.6 .
N1 C4 C5 106.4(3) .
N1 C4 H4A 110.4 .
C5 C4 H4A 110.4 .
N1 C4 H4B 110.4 .
C5 C4 H4B 110.4 .
H4A C4 H4B 108.6 .
N2 C5 C4 110.5(3) .
N2 C5 H5A 109.6 .
C4 C5 H5A 109.6 .
N2 C5 H5B 109.6 .
C4 C5 H5B 109.6 .
H5A C5 H5B 108.1 .
N2 C6 H6A 109.5 .
N2 C6 H6B 109.5 .
H6A C6 H6B 109.5 .
N2 C6 H6C 109.5 .
H6A C6 H6C 109.5 .
H6B C6 H6C 109.5 .
N2 C7 H7A 109.5 .
N2 C7 H7B 109.5 .
H7A C7 H7B 109.5 .
N2 C7 H7C 109.5 .
H7A C7 H7C 109.5 .
H7B C7 H7C 109.5 .
N3 C8 S1 179.3(4) .
O2 C9 N4 125.9(4) .
O2 C9 H9 117.1 .
N4 C9 H9 117.1 .
N4 C10 H10A 109.5 .
N4 C10 H10B 109.5 .
H10A C10 H10B 109.5 .
N4 C10 H10C 109.5 .
H10A C10 H10C 109.5 .
H10B C10 H10C 109.5 .
N4 C11 H11A 109.5 .
N4 C11 H11B 109.5 .
H11A C11 H11B 109.5 .
N4 C11 H11C 109.5 .
H11A C11 H11C 109.5 .
H11B C11 H11C 109.5 .
C3 N1 C4 119.2(3) .
C3 N1 Cu1 126.2(2) .
C4 N1 Cu1 114.6(2) .
C7 N2 C6 108.8(3) .
C7 N2 C5 110.1(3) .
C6 N2 C5 111.6(3) .
C7 N2 Cu1 113.3(2) .
C6 N2 Cu1 109.4(2) .
C5 N2 Cu1 103.7(2) .
C8 N3 Cu1 165.3(4) .
C9 N4 C11 119.4(3) .
C9 N4 C10 123.8(4) .
C11 N4 C10 116.8(4) .
C1 O1 Cu1 129.7(2) .
C9 O2 Cu1 120.6(3) .
O1 Cu1 N1 91.45(10) .
O1 Cu1 N3 91.74(12) .
N1 Cu1 N3 161.20(13) .
O1 Cu1 N2 176.03(12) .
N1 Cu1 N2 84.58(11) .
N3 Cu1 N2 91.96(13) .
O1 Cu1 O2 91.49(10) .
N1 Cu1 O2 99.13(11) .
N3 Cu1 O2 99.30(13) .
N2 Cu1 O2 89.33(10) .

loop_
_geom_bond_atom_site_label_1
_geom_bond_atom_site_label_2
_geom_bond_distance
_geom_bond_site_symmetry_2
C1 O1 1.297(3) .
C1 C2 1.405(5) .
C1 C2 1.446(5) 2_655
C2 C3 1.439(4) .
C2 C1 1.446(5) 3_665
C3 N1 1.276(4) .
C3 H3 0.9300 .
C4 N1 1.476(4) .
C4 C5 1.512(6) .
C4 H4A 0.9700 .
C4 H4B 0.9700 .
C5 N2 1.489(5) .
C5 H5A 0.9700 .
C5 H5B 0.9700 .
C6 N2 1.483(4) .
C6 H6A 0.9600 .
C6 H6B 0.9600 .
C6 H6C 0.9600 .
C7 N2 1.482(5) .
C7 H7A 0.9600 .
C7 H7B 0.9600 .
C7 H7C 0.9600 .
C8 N3 1.140(5) .
C8 S1 1.605(5) .
C9 O2 1.236(5) .
C9 N4 1.288(5) .
C9 H9 0.9300 .
C10 N4 1.442(5) .
C10 H10A 0.9600 .
C10 H10B 0.9600 .
C10 H10C 0.9600 .
C11 N4 1.438(6) .
C11 H11A 0.9600 .
C11 H11B 0.9600 .
C11 H11C 0.9600 .
N1 Cu1 1.940(3) .
N2 Cu1 2.067(3) .
N3 Cu1 1.962(4) .
O1 Cu1 1.927(2) .
O2 Cu1 2.330(2) .
